data_4089002
loop_
_publ_author_name
'\"Ozg\"un, Thomas'
'Chen, Guo-Qiang'
'Daniliuc, Constantin G.'
'McQuilken, Alison C.'
'Warren, Timothy H.'
'Knitsch, Robert'
'Eckert, Hellmut'
'Kehr, Gerald'
'Erker, Gerhard'

_publ_section_title
;
 Unsaturated Vicinal Frustrated Lewis Pair Formation by Electrocyclic Ring
 Closure and Their Reaction with Nitric Oxide
;
_journal_issue 21
_journal_name_full Organometallics
_journal_page_first 3667
_journal_paper_doi 10.1021/acs.organomet.6b00627
_journal_volume 35
_journal_year 2016
_chemical_formula_sum 'C48 H42 B Cl4 F10 N O P'
_chemical_formula_weight 1022.41
_space_group_IT_number 2
_space_group_name_Hall '-P 1'
_space_group_name_H-M_alt 'P -1'
_symmetry_cell_setting triclinic
_symmetry_space_group_name_H-M 'P -1'
_atom_sites_solution_hydrogens geom
_atom_sites_solution_primary direct
_atom_sites_solution_secondary difmap
_audit_creation_method SHELXL-97
_cell_angle_alpha 112.2900(10)
_cell_angle_beta 96.6980(10)
_cell_angle_gamma 108.846(2)
_cell_formula_units_Z 2
_cell_length_a 12.6441(2)
_cell_length_b 14.5097(2)
_cell_length_c 15.1347(3)
_cell_measurement_reflns_used 5523
_cell_measurement_temperature 223(2)
_cell_measurement_theta_max 28.28
_cell_measurement_theta_min 4.08
_cell_volume 2338.99(8)
_computing_cell_refinement 'Collect (Nonius B.V., 1998)'
_computing_data_collection 'Collect (Nonius B.V., 1998)'
_computing_data_reduction 'Denzo-SMN (Otwinowski & Minor, 1997)'
_computing_molecular_graphics 'XP (BrukerAXS, 2000)'
_computing_publication_material 'SHELXL-97 (Sheldrick, 1997)'
_computing_structure_refinement 'SHELXL-97 (Sheldrick, 1997)'
_computing_structure_solution 'SHELXS-97 (Sheldrick, 1990)'
_diffrn_ambient_temperature 223(2)
_diffrn_measured_fraction_theta_full 0.972
_diffrn_measured_fraction_theta_max 0.972
_diffrn_measurement_device_type 'Nonius KappaCCD APEXII'
_diffrn_measurement_method '\w and \f scans'
_diffrn_radiation_monochromator 'Montel mirror'
_diffrn_radiation_source 'rotating anode Nonius FR591'
_diffrn_radiation_type MoK\a
_diffrn_radiation_wavelength 0.71073
_diffrn_reflns_av_R_equivalents 0.045
_diffrn_reflns_av_sigmaI/netI 0.0356
_diffrn_reflns_limit_h_max 15
_diffrn_reflns_limit_h_min 0
_diffrn_reflns_limit_k_max 16
_diffrn_reflns_limit_k_min -17
_diffrn_reflns_limit_l_max 17
_diffrn_reflns_limit_l_min -17
_diffrn_reflns_number 20997
_diffrn_reflns_theta_full 25.00
_diffrn_reflns_theta_max 25.00
_diffrn_reflns_theta_min 4.08
_exptl_absorpt_coefficient_mu 0.365
_exptl_absorpt_correction_T_max 0.9820
_exptl_absorpt_correction_T_min 0.9371
_exptl_absorpt_correction_type multi-scan
_exptl_absorpt_process_details 'Denzo (Otwinowski, Borek, Majewski & Minor, 2003)'
_exptl_crystal_colour colourless
_exptl_crystal_density_diffrn 1.452
_exptl_crystal_density_method 'not measured'
_exptl_crystal_description needle
_exptl_crystal_F_000 1046
_exptl_crystal_size_max 0.18
_exptl_crystal_size_mid 0.05
_exptl_crystal_size_min 0.05
_refine_diff_density_max 0.531
_refine_diff_density_min -0.606
_refine_diff_density_rms 0.058
_refine_ls_extinction_method none
_refine_ls_goodness_of_fit_ref 1.045
_refine_ls_hydrogen_treatment constr
_refine_ls_matrix_type full
_refine_ls_number_parameters 657
_refine_ls_number_reflns 8004
_refine_ls_number_restraints 104
_refine_ls_restrained_S_all 1.085
_refine_ls_R_factor_all 0.0894
_refine_ls_R_factor_gt 0.0700
_refine_ls_shift/su_max 0.000
_refine_ls_shift/su_mean 0.000
_refine_ls_structure_factor_coef Fsqd
_refine_ls_weighting_details 'calc w=1/[\s^2^(Fo^2^)+(0.0366P)^2^+5.2604P] where P=(Fo^2^+2Fc^2^)/3'
_refine_ls_weighting_scheme calc
_refine_ls_wR_factor_gt 0.1450
_refine_ls_wR_factor_ref 0.1619
_reflns_number_gt 6444
_reflns_number_total 8004
_reflns_threshold_expression >2sigma(I)
_cod_data_source_file om6b00627_si_002.cif
_cod_data_source_block erk7964
_cod_original_cell_volume 2338.99(7)
_cod_original_sg_symbol_H-M P-1
_cod_database_code 4089002

loop_
_symmetry_equiv_pos_as_xyz
'x, y, z'
'-x, -y, -z'

loop_
_atom_site_label
_atom_site_type_symbol
_atom_site_fract_x
_atom_site_fract_y
_atom_site_fract_z
_atom_site_U_iso_or_equiv
_atom_site_adp_type
_atom_site_occupancy
_atom_site_symmetry_multiplicity
_atom_site_calc_flag
_atom_site_refinement_flags
_atom_site_disorder_assembly
_atom_site_disorder_group
P1 P 0.38705(8) 0.31278(7) 0.17778(7) 0.0330(2) Uani 1 1 d . . .
O1 O 0.5270(2) 0.4304(2) 0.1132(2) 0.0488(7) Uani 1 1 d . . .
N1 N 0.5210(2) 0.3872(2) 0.1774(2) 0.0349(7) Uani 1 1 d . . .
B1 B 0.6311(3) 0.4048(3) 0.2531(3) 0.0340(9) Uani 1 1 d . . .
C1 C 0.4416(3) 0.2668(3) 0.2614(3) 0.0336(7) Uani 1 1 d . . .
C2 C 0.5705(3) 0.3239(3) 0.2997(3) 0.0337(8) Uani 1 1 d . . .
C3 C 0.6229(3) 0.3034(3) 0.3677(3) 0.0366(8) Uani 1 1 d . . .
H3 H 0.7045 0.3348 0.3896 0.044 Uiso 1 1 calc R . .
C4 C 0.5570(3) 0.2323(3) 0.4108(3) 0.0388(8) Uani 1 1 d . . .
H4 H 0.5334 0.2790 0.4647 0.047 Uiso 1 1 calc R . .
C5 C 0.4439(3) 0.1414(3) 0.3341(3) 0.0391(8) Uani 1 1 d . . .
H5 H 0.3925 0.1151 0.3716 0.047 Uiso 1 1 calc R . .
C6 C 0.4513(3) 0.0407(3) 0.2542(3) 0.0457(9) Uani 1 1 d . . .
H6A H 0.4944 0.0619 0.2105 0.055 Uiso 1 1 calc R . .
H6B H 0.4932 0.0104 0.2861 0.055 Uiso 1 1 calc R . .
C7 C 0.3302(4) -0.0449(3) 0.1933(3) 0.0549(11) Uani 1 1 d . . .
H7A H 0.2918 -0.0733 0.2357 0.066 Uiso 1 1 calc R . .
H7B H 0.3367 -0.1054 0.1395 0.066 Uiso 1 1 calc R . .
C8 C 0.2549(4) -0.0010(3) 0.1488(3) 0.0515(10) Uani 1 1 d . . .
H8A H 0.1749 -0.0558 0.1198 0.062 Uiso 1 1 calc R . .
H8B H 0.2833 0.0119 0.0952 0.062 Uiso 1 1 calc R . .
C9 C 0.2555(3) 0.1045(3) 0.2255(3) 0.0436(9) Uani 1 1 d . . .
H9A H 0.2149 0.1352 0.1929 0.052 Uiso 1 1 calc R . .
H9B H 0.2160 0.0907 0.2740 0.052 Uiso 1 1 calc R . .
C10 C 0.3797(3) 0.1819(3) 0.2762(3) 0.0364(8) Uani 1 1 d . . .
C11 C 0.2983(3) 0.1979(3) 0.0585(3) 0.0344(8) Uani 1 1 d . . .
C12 C 0.3545(3) 0.1427(3) -0.0051(3) 0.0369(8) Uani 1 1 d . . .
C13 C 0.2885(3) 0.0583(3) -0.0972(3) 0.0431(9) Uani 1 1 d . . .
H13 H 0.3263 0.0232 -0.1398 0.052 Uiso 1 1 calc R . .
C14 C 0.1692(4) 0.0231(3) -0.1293(3) 0.0474(10) Uani 1 1 d . . .
C15 C 0.1160(3) 0.0741(3) -0.0641(3) 0.0476(10) Uani 1 1 d . . .
H15 H 0.0347 0.0495 -0.0840 0.057 Uiso 1 1 calc R . .
C16 C 0.1759(3) 0.1601(3) 0.0297(3) 0.0400(8) Uani 1 1 d . . .
C17 C 0.4819(3) 0.1670(3) 0.0229(3) 0.0490(10) Uani 1 1 d . . .
H17A H 0.4972 0.1084 -0.0238 0.073 Uiso 1 1 calc R . .
H17B H 0.5046 0.1738 0.0893 0.073 Uiso 1 1 calc R . .
H17C H 0.5262 0.2345 0.0212 0.073 Uiso 1 1 calc R . .
C18 C 0.1008(4) -0.0682(4) -0.2305(3) 0.0681(13) Uani 1 1 d . . .
H18A H 0.0184 -0.0889 -0.2361 0.102 Uiso 1 1 calc R . .
H18B H 0.1203 -0.1301 -0.2400 0.102 Uiso 1 1 calc R . .
H18C H 0.1196 -0.0446 -0.2808 0.102 Uiso 1 1 calc R . .
C19 C 0.0995(3) 0.1995(3) 0.0911(3) 0.0498(10) Uani 1 1 d . . .
H19A H 0.1401 0.2333 0.1610 0.075 Uiso 1 1 calc R . .
H19B H 0.0282 0.1384 0.0770 0.075 Uiso 1 1 calc R . .
H19C H 0.0814 0.2520 0.0746 0.075 Uiso 1 1 calc R . .
C21 C 0.3136(3) 0.4038(3) 0.2178(3) 0.0353(8) Uani 1 1 d . . .
C22 C 0.3049(3) 0.4463(3) 0.3168(3) 0.0407(8) Uani 1 1 d . . .
C23 C 0.2406(4) 0.5094(3) 0.3408(3) 0.0516(10) Uani 1 1 d . . .
H23 H 0.2328 0.5359 0.4057 0.062 Uiso 1 1 calc R . .
C24 C 0.1873(4) 0.5351(3) 0.2737(3) 0.0530(11) Uani 1 1 d . . .
C25 C 0.2046(3) 0.4998(3) 0.1803(3) 0.0492(10) Uani 1 1 d . . .
H25 H 0.1734 0.5206 0.1352 0.059 Uiso 1 1 calc R . .
C26 C 0.2665(3) 0.4346(3) 0.1497(3) 0.0426(9) Uani 1 1 d . . .
C27 C 0.3629(4) 0.4298(4) 0.3990(3) 0.0534(11) Uani 1 1 d . . .
H27A H 0.3584 0.4783 0.4621 0.080 Uiso 1 1 calc R . .
H27B H 0.4437 0.4452 0.4000 0.080 Uiso 1 1 calc R . .
H27C H 0.3239 0.3551 0.3878 0.080 Uiso 1 1 calc R . .
C28 C 0.1152(4) 0.6014(4) 0.3032(4) 0.0746(15) Uani 1 1 d . . .
H28A H 0.0363 0.5535 0.2936 0.112 Uiso 1 1 calc R . .
H28B H 0.1147 0.6393 0.2625 0.112 Uiso 1 1 calc R . .
H28C H 0.1485 0.6539 0.3725 0.112 Uiso 1 1 calc R . .
C29 C 0.2739(4) 0.4018(4) 0.0435(3) 0.0513(10) Uani 1 1 d . . .
H29A H 0.2002 0.3450 -0.0015 0.077 Uiso 1 1 calc R . .
H29B H 0.3348 0.3750 0.0345 0.077 Uiso 1 1 calc R . .
H29C H 0.2913 0.4643 0.0297 0.077 Uiso 1 1 calc R . .
C31 C 0.7226(3) 0.3785(3) 0.1881(3) 0.0355(8) Uani 1 1 d . . .
F32 F 0.70133(19) 0.21018(18) 0.19072(18) 0.0493(6) Uani 1 1 d . . .
C32 C 0.7482(3) 0.2868(3) 0.1606(3) 0.0382(8) Uani 1 1 d . . .
F33 F 0.8382(2) 0.1740(2) 0.07632(19) 0.0605(7) Uani 1 1 d . . .
C33 C 0.8201(3) 0.2659(3) 0.1006(3) 0.0443(9) Uani 1 1 d . . .
F34 F 0.9390(2) 0.3167(2) 0.0039(2) 0.0687(8) Uani 1 1 d . . .
C34 C 0.8709(3) 0.3375(4) 0.0643(3) 0.0476(10) Uani 1 1 d . . .
F35 F 0.9034(2) 0.5032(2) 0.0580(2) 0.0638(7) Uani 1 1 d . . .
C35 C 0.8518(3) 0.4309(3) 0.0909(3) 0.0442(9) Uani 1 1 d . . .
F36 F 0.7678(2) 0.54467(18) 0.17482(18) 0.0509(6) Uani 1 1 d . . .
C36 C 0.7800(3) 0.4493(3) 0.1513(3) 0.0389(8) Uani 1 1 d . . .
C41 C 0.6980(3) 0.5305(3) 0.3427(3) 0.0372(8) Uani 1 1 d . . .
F42 F 0.85833(19) 0.4914(2) 0.38909(19) 0.0587(6) Uani 1 1 d . . .
C42 C 0.8068(3) 0.5630(3) 0.4036(3) 0.0455(9) Uani 1 1 d . . .
F43 F 0.9750(2) 0.6898(2) 0.5369(2) 0.0821(9) Uani 1 1 d . . .
C43 C 0.8695(4) 0.6652(4) 0.4805(3) 0.0555(11) Uani 1 1 d . . .
F44 F 0.8819(3) 0.8421(2) 0.5764(2) 0.0796(9) Uani 1 1 d . . .
C44 C 0.8236(4) 0.7419(3) 0.5010(3) 0.0548(11) Uani 1 1 d . . .
F45 F 0.6695(2) 0.7896(2) 0.4639(2) 0.0684(7) Uani 1 1 d . . .
C45 C 0.7153(4) 0.7146(3) 0.4440(3) 0.0489(10) Uani 1 1 d . . .
F46 F 0.54998(19) 0.59214(18) 0.31572(17) 0.0526(6) Uani 1 1 d . . .
C46 C 0.6560(3) 0.6112(3) 0.3672(3) 0.0410(9) Uani 1 1 d . . .
C51 C 0.6251(3) 0.1857(3) 0.4578(3) 0.0430(9) Uani 1 1 d . . .
C52 C 0.5940(4) 0.1618(4) 0.5336(4) 0.0648(13) Uani 1 1 d . . .
H52 H 0.5358 0.1806 0.5594 0.078 Uiso 1 1 calc R . .
C53 C 0.6479(5) 0.1101(5) 0.5719(4) 0.0793(17) Uani 1 1 d . . .
H53 H 0.6246 0.0930 0.6224 0.095 Uiso 1 1 calc R . .
C54 C 0.7342(5) 0.0840(4) 0.5370(4) 0.0741(15) Uani 1 1 d . . .
H54 H 0.7698 0.0485 0.5629 0.089 Uiso 1 1 calc R . .
C55 C 0.7687(4) 0.1101(4) 0.4638(4) 0.0665(13) Uani 1 1 d . . .
H55 H 0.8294 0.0939 0.4405 0.080 Uiso 1 1 calc R . .
C56 C 0.7141(4) 0.1605(4) 0.4239(3) 0.0548(11) Uani 1 1 d . . .
H56 H 0.7378 0.1775 0.3734 0.066 Uiso 1 1 calc R . .
C61 C 0.9623(11) 0.7866(7) 0.3027(8) 0.069(3) Uani 0.58(2) 1 d PDU A 1
H61A H 0.8897 0.7215 0.2686 0.083 Uiso 0.58(2) 1 calc PR A 1
H61B H 1.0153 0.7713 0.3423 0.083 Uiso 0.58(2) 1 calc PR A 1
Cl1 Cl 0.9346(11) 0.8952(7) 0.3799(7) 0.139(3) Uani 0.58(2) 1 d PDU A 1
Cl2 Cl 1.0249(13) 0.8193(14) 0.2153(10) 0.141(5) Uani 0.58(2) 1 d PDU A 1
C61A C 0.9053(19) 0.7997(16) 0.2617(14) 0.126(9) Uani 0.42(2) 1 d PDU A 2
H61C H 0.8696 0.7308 0.2654 0.151 Uiso 0.42(2) 1 calc PR A 2
H61D H 0.8454 0.8083 0.2222 0.151 Uiso 0.42(2) 1 calc PR A 2
Cl1A Cl 0.9603(9) 0.9092(6) 0.3835(6) 0.084(2) Uani 0.42(2) 1 d PDU A 2
Cl2A Cl 1.0170(15) 0.7966(16) 0.2046(9) 0.096(3) Uani 0.42(2) 1 d PDU A 2
C62 C 0.5206(8) 0.6722(7) 0.1367(7) 0.074(3) Uani 0.577(11) 1 d PDU B 1
H62A H 0.5349 0.6581 0.0715 0.089 Uiso 0.577(11) 1 calc PR B 1
H62B H 0.5024 0.6054 0.1449 0.089 Uiso 0.577(11) 1 calc PR B 1
Cl3 Cl 0.4003(7) 0.7164(5) 0.1471(6) 0.130(2) Uani 0.577(11) 1 d PDU B 1
Cl4 Cl 0.6523(7) 0.7863(6) 0.2385(6) 0.203(5) Uani 0.577(11) 1 d PDU B 1
C62A C 0.5939(11) 0.8376(12) 0.2681(12) 0.096(6) Uani 0.423(11) 1 d PDU B 2
H62C H 0.6163 0.8535 0.3382 0.116 Uiso 0.423(11) 1 calc PR B 2
H62D H 0.6166 0.9040 0.2590 0.116 Uiso 0.423(11) 1 calc PR B 2
Cl3A Cl 0.4423(10) 0.7366(10) 0.1983(12) 0.203(5) Uani 0.423(11) 1 d PDU B 2
Cl4A Cl 0.6332(12) 0.7195(10) 0.1750(9) 0.195(5) Uani 0.423(11) 1 d PDU B 2

loop_
_atom_site_aniso_label
_atom_site_aniso_U_11
_atom_site_aniso_U_22
_atom_site_aniso_U_33
_atom_site_aniso_U_23
_atom_site_aniso_U_13
_atom_site_aniso_U_12
P1 0.0340(5) 0.0358(5) 0.0333(5) 0.0176(4) 0.0086(4) 0.0163(4)
O1 0.0457(15) 0.0629(18) 0.0492(16) 0.0401(15) 0.0113(13) 0.0175(13)
N1 0.0357(16) 0.0359(16) 0.0357(16) 0.0193(14) 0.0092(13) 0.0136(13)
B1 0.038(2) 0.035(2) 0.034(2) 0.0182(18) 0.0106(17) 0.0183(18)
C1 0.0361(19) 0.0373(19) 0.0321(18) 0.0176(16) 0.0102(15) 0.0173(15)
C2 0.0349(18) 0.0348(18) 0.0351(19) 0.0176(16) 0.0101(15) 0.0157(15)
C3 0.0333(18) 0.0375(19) 0.0371(19) 0.0166(16) 0.0071(15) 0.0125(15)
C4 0.044(2) 0.047(2) 0.037(2) 0.0250(18) 0.0135(16) 0.0229(17)
C5 0.039(2) 0.045(2) 0.044(2) 0.0282(18) 0.0134(16) 0.0177(17)
C6 0.052(2) 0.043(2) 0.050(2) 0.0250(19) 0.0141(19) 0.0224(19)
C7 0.062(3) 0.041(2) 0.056(3) 0.024(2) 0.008(2) 0.013(2)
C8 0.048(2) 0.048(2) 0.050(2) 0.029(2) 0.0030(19) 0.0062(19)
C9 0.036(2) 0.051(2) 0.049(2) 0.030(2) 0.0111(17) 0.0131(17)
C10 0.0353(19) 0.040(2) 0.0361(19) 0.0186(16) 0.0114(15) 0.0157(16)
C11 0.0379(19) 0.0338(19) 0.0353(19) 0.0171(16) 0.0077(15) 0.0174(15)
C12 0.040(2) 0.0346(19) 0.037(2) 0.0171(16) 0.0088(16) 0.0152(16)
C13 0.049(2) 0.043(2) 0.036(2) 0.0170(18) 0.0105(17) 0.0187(18)
C14 0.051(2) 0.044(2) 0.038(2) 0.0183(18) 0.0000(18) 0.0129(19)
C15 0.039(2) 0.047(2) 0.051(2) 0.023(2) -0.0004(18) 0.0139(18)
C16 0.037(2) 0.041(2) 0.047(2) 0.0228(18) 0.0074(16) 0.0177(16)
C17 0.041(2) 0.050(2) 0.047(2) 0.0099(19) 0.0139(18) 0.0215(19)
C18 0.067(3) 0.064(3) 0.043(3) 0.010(2) -0.003(2) 0.013(2)
C19 0.035(2) 0.049(2) 0.064(3) 0.021(2) 0.0110(19) 0.0208(18)
C21 0.0335(18) 0.0354(19) 0.0360(19) 0.0152(16) 0.0075(15) 0.0140(15)
C22 0.038(2) 0.043(2) 0.039(2) 0.0173(17) 0.0086(16) 0.0158(17)
C23 0.049(2) 0.051(2) 0.046(2) 0.009(2) 0.0133(19) 0.026(2)
C24 0.046(2) 0.047(2) 0.061(3) 0.014(2) 0.007(2) 0.028(2)
C25 0.048(2) 0.045(2) 0.056(3) 0.021(2) 0.0046(19) 0.0249(19)
C26 0.040(2) 0.041(2) 0.046(2) 0.0187(18) 0.0063(17) 0.0181(17)
C27 0.070(3) 0.064(3) 0.037(2) 0.022(2) 0.020(2) 0.039(2)
C28 0.071(3) 0.069(3) 0.071(3) 0.007(3) 0.004(3) 0.048(3)
C29 0.061(3) 0.061(3) 0.048(2) 0.033(2) 0.013(2) 0.033(2)
C31 0.0306(18) 0.0393(19) 0.0360(19) 0.0179(16) 0.0077(15) 0.0124(15)
F32 0.0525(13) 0.0481(13) 0.0662(15) 0.0345(12) 0.0277(12) 0.0277(11)
C32 0.0369(19) 0.042(2) 0.041(2) 0.0230(17) 0.0132(16) 0.0156(16)
F33 0.0649(16) 0.0626(16) 0.0747(17) 0.0321(14) 0.0332(13) 0.0431(13)
C33 0.040(2) 0.053(2) 0.046(2) 0.0204(19) 0.0114(17) 0.0273(18)
F34 0.0681(17) 0.102(2) 0.0687(17) 0.0483(16) 0.0437(14) 0.0525(16)
C34 0.040(2) 0.069(3) 0.043(2) 0.026(2) 0.0195(18) 0.029(2)
F35 0.0608(15) 0.0817(18) 0.0778(18) 0.0578(16) 0.0369(14) 0.0300(14)
C35 0.036(2) 0.058(3) 0.048(2) 0.035(2) 0.0144(17) 0.0161(18)
F36 0.0565(14) 0.0446(13) 0.0633(15) 0.0327(12) 0.0249(12) 0.0207(11)
C36 0.038(2) 0.040(2) 0.042(2) 0.0206(17) 0.0118(16) 0.0171(16)
C41 0.039(2) 0.038(2) 0.0339(19) 0.0185(16) 0.0107(16) 0.0114(16)
F42 0.0439(13) 0.0616(15) 0.0641(16) 0.0253(13) 0.0012(11) 0.0210(12)
C42 0.042(2) 0.044(2) 0.044(2) 0.0185(19) 0.0061(18) 0.0133(18)
F43 0.0538(16) 0.081(2) 0.0706(19) 0.0185(16) -0.0138(14) 0.0061(14)
C43 0.042(2) 0.060(3) 0.043(2) 0.018(2) -0.0004(18) 0.004(2)
F44 0.0826(19) 0.0502(15) 0.0532(16) -0.0039(13) 0.0016(14) 0.0016(14)
C44 0.061(3) 0.044(2) 0.038(2) 0.0120(19) 0.008(2) 0.005(2)
F45 0.0821(18) 0.0452(14) 0.0707(17) 0.0146(13) 0.0243(14) 0.0291(13)
C45 0.058(3) 0.038(2) 0.047(2) 0.0157(19) 0.021(2) 0.0155(19)
F46 0.0499(13) 0.0461(13) 0.0586(15) 0.0180(11) 0.0075(11) 0.0241(11)
C46 0.042(2) 0.041(2) 0.039(2) 0.0200(17) 0.0119(17) 0.0125(17)
C51 0.043(2) 0.047(2) 0.041(2) 0.0242(18) 0.0045(17) 0.0159(18)
C52 0.056(3) 0.094(4) 0.070(3) 0.059(3) 0.020(2) 0.032(3)
C53 0.069(3) 0.116(5) 0.092(4) 0.086(4) 0.021(3) 0.036(3)
C54 0.072(3) 0.079(4) 0.091(4) 0.058(3) 0.006(3) 0.034(3)
C55 0.072(3) 0.075(3) 0.069(3) 0.037(3) 0.011(3) 0.046(3)
C56 0.063(3) 0.068(3) 0.055(3) 0.037(2) 0.016(2) 0.039(2)
C61 0.075(7) 0.047(5) 0.084(7) 0.029(4) 0.023(5) 0.022(4)
Cl1 0.187(7) 0.108(4) 0.130(5) 0.061(4) 0.092(5) 0.043(4)
Cl2 0.152(7) 0.186(10) 0.119(7) 0.080(6) 0.063(5) 0.085(6)
C61A 0.130(14) 0.096(11) 0.127(13) 0.040(9) 0.036(11) 0.027(9)
Cl1A 0.097(4) 0.046(3) 0.092(4) 0.009(3) 0.018(3) 0.038(2)
Cl2A 0.114(6) 0.120(5) 0.061(4) 0.041(3) 0.035(3) 0.051(4)
C62 0.102(7) 0.055(5) 0.075(6) 0.041(5) 0.027(5) 0.028(5)
Cl3 0.171(5) 0.108(3) 0.163(5) 0.092(3) 0.082(4) 0.068(3)
Cl4 0.226(7) 0.156(6) 0.166(6) 0.116(5) -0.036(5) -0.018(5)
C62A 0.080(9) 0.114(11) 0.143(12) 0.107(10) 0.021(7) 0.041(7)
Cl3A 0.191(8) 0.212(8) 0.206(11) 0.085(7) 0.077(7) 0.084(6)
Cl4A 0.292(13) 0.227(10) 0.211(10) 0.166(8) 0.162(9) 0.162(9)

loop_
_atom_type_symbol
_atom_type_description
_atom_type_scat_dispersion_real
_atom_type_scat_dispersion_imag
_atom_type_scat_source
C C 0.0033 0.0016 'International Tables Vol C Tables 4.2.6.8 and 6.1.1.4'
H H 0.0000 0.0000 'International Tables Vol C Tables 4.2.6.8 and 6.1.1.4'
B B 0.0013 0.0007 'International Tables Vol C Tables 4.2.6.8 and 6.1.1.4'
N N 0.0061 0.0033 'International Tables Vol C Tables 4.2.6.8 and 6.1.1.4'
O O 0.0106 0.0060 'International Tables Vol C Tables 4.2.6.8 and 6.1.1.4'
F F 0.0171 0.0103 'International Tables Vol C Tables 4.2.6.8 and 6.1.1.4'
P P 0.1023 0.0942 'International Tables Vol C Tables 4.2.6.8 and 6.1.1.4'
Cl Cl 0.1484 0.1585 'International Tables Vol C Tables 4.2.6.8 and 6.1.1.4'

loop_
_geom_angle_atom_site_label_1
_geom_angle_atom_site_label_2
_geom_angle_atom_site_label_3
_geom_angle
N1 P1 C1 93.80(15)
N1 P1 C21 107.35(15)
C1 P1 C21 120.13(16)
N1 P1 C11 114.81(15)
C1 P1 C11 110.69(16)
C21 P1 C11 109.44(16)
O1 N1 B1 123.4(3)
O1 N1 P1 117.2(2)
B1 N1 P1 119.4(2)
N1 B1 C2 100.3(3)
N1 B1 C31 106.3(3)
C2 B1 C31 119.2(3)
N1 B1 C41 113.7(3)
C2 B1 C41 109.4(3)
C31 B1 C41 107.9(3)
C10 C1 C2 123.2(3)
C10 C1 P1 125.7(3)
C2 C1 P1 110.3(2)
C3 C2 C1 117.2(3)
C3 C2 B1 127.5(3)
C1 C2 B1 115.3(3)
C2 C3 C4 122.9(3)
C2 C3 H3 118.5
C4 C3 H3 118.5
C3 C4 C51 115.9(3)
C3 C4 C5 111.0(3)
C51 C4 C5 110.5(3)
C3 C4 H4 106.3
C51 C4 H4 106.3
C5 C4 H4 106.3
C10 C5 C4 112.5(3)
C10 C5 C6 104.8(3)
C4 C5 C6 118.3(3)
C10 C5 H5 106.9
C4 C5 H5 106.9
C6 C5 H5 106.9
C7 C6 C5 110.3(3)
C7 C6 H6A 109.6
C5 C6 H6A 109.6
C7 C6 H6B 109.6
C5 C6 H6B 109.6
H6A C6 H6B 108.1
C6 C7 C8 112.9(3)
C6 C7 H7A 109.0
C8 C7 H7A 109.0
C6 C7 H7B 109.0
C8 C7 H7B 109.0
H7A C7 H7B 107.8
C7 C8 C9 112.6(3)
C7 C8 H8A 109.1
C9 C8 H8A 109.1
C7 C8 H8B 109.1
C9 C8 H8B 109.1
H8A C8 H8B 107.8
C10 C9 C8 107.5(3)
C10 C9 H9A 110.2
C8 C9 H9A 110.2
C10 C9 H9B 110.2
C8 C9 H9B 110.2
H9A C9 H9B 108.5
C1 C10 C9 128.0(3)
C1 C10 C5 118.6(3)
C9 C10 C5 112.1(3)
C16 C11 C12 119.4(3)
C16 C11 P1 122.1(3)
C12 C11 P1 118.5(3)
C13 C12 C11 118.8(3)
C13 C12 C17 117.2(3)
C11 C12 C17 124.0(3)
C12 C13 C14 122.9(4)
C12 C13 H13 118.6
C14 C13 H13 118.6
C15 C14 C13 117.2(4)
C15 C14 C18 121.7(4)
C13 C14 C18 121.2(4)
C14 C15 C16 123.7(4)
C14 C15 H15 118.2
C16 C15 H15 118.2
C15 C16 C11 117.9(3)
C15 C16 C19 114.7(3)
C11 C16 C19 127.4(3)
C12 C17 H17A 109.5
C12 C17 H17B 109.5
H17A C17 H17B 109.5
C12 C17 H17C 109.5
H17A C17 H17C 109.5
H17B C17 H17C 109.5
C14 C18 H18A 109.5
C14 C18 H18B 109.5
H18A C18 H18B 109.5
C14 C18 H18C 109.5
H18A C18 H18C 109.5
H18B C18 H18C 109.5
C16 C19 H19A 109.5
C16 C19 H19B 109.5
H19A C19 H19B 109.5
C16 C19 H19C 109.5
H19A C19 H19C 109.5
H19B C19 H19C 109.5
C26 C21 C22 119.5(3)
C26 C21 P1 119.3(3)
C22 C21 P1 121.2(3)
C23 C22 C21 118.2(3)
C23 C22 C27 117.2(3)
C21 C22 C27 124.5(3)
C24 C23 C22 123.2(4)
C24 C23 H23 118.4
C22 C23 H23 118.4
C25 C24 C23 117.4(4)
C25 C24 C28 121.8(4)
C23 C24 C28 120.8(4)
C24 C25 C26 123.0(4)
C24 C25 H25 118.5
C26 C25 H25 118.5
C25 C26 C21 118.4(4)
C25 C26 C29 115.4(3)
C21 C26 C29 126.3(3)
C22 C27 H27A 109.5
C22 C27 H27B 109.5
H27A C27 H27B 109.5
C22 C27 H27C 109.5
H27A C27 H27C 109.5
H27B C27 H27C 109.5
C24 C28 H28A 109.5
C24 C28 H28B 109.5
H28A C28 H28B 109.5
C24 C28 H28C 109.5
H28A C28 H28C 109.5
H28B C28 H28C 109.5
C26 C29 H29A 109.5
C26 C29 H29B 109.5
H29A C29 H29B 109.5
C26 C29 H29C 109.5
H29A C29 H29C 109.5
H29B C29 H29C 109.5
C32 C31 C36 113.0(3)
C32 C31 B1 126.5(3)
C36 C31 B1 120.4(3)
F32 C32 C33 115.1(3)
F32 C32 C31 121.1(3)
C33 C32 C31 123.8(3)
F33 C33 C34 120.2(3)
F33 C33 C32 119.7(4)
C34 C33 C32 120.0(4)
F34 C34 C33 120.5(4)
F34 C34 C35 120.5(4)
C33 C34 C35 119.0(3)
F35 C35 C34 119.6(3)
F35 C35 C36 120.9(4)
C34 C35 C36 119.4(3)
F36 C36 C35 115.1(3)
F36 C36 C31 120.2(3)
C35 C36 C31 124.6(3)
C46 C41 C42 113.2(3)
C46 C41 B1 126.8(3)
C42 C41 B1 120.0(3)
F42 C42 C43 115.6(4)
F42 C42 C41 119.7(3)
C43 C42 C41 124.6(4)
F43 C43 C44 119.7(4)
F43 C43 C42 120.8(4)
C44 C43 C42 119.5(4)
F44 C44 C43 121.1(4)
F44 C44 C45 120.1(4)
C43 C44 C45 118.9(4)
F45 C45 C44 119.2(4)
F45 C45 C46 121.3(4)
C44 C45 C46 119.5(4)
F46 C46 C41 120.6(3)
F46 C46 C45 115.1(3)
C41 C46 C45 124.3(4)
C52 C51 C56 118.3(4)
C52 C51 C4 119.3(4)
C56 C51 C4 122.3(3)
C51 C52 C53 120.6(5)
C51 C52 H52 119.7
C53 C52 H52 119.7
C54 C53 C52 120.8(5)
C54 C53 H53 119.6
C52 C53 H53 119.6
C53 C54 C55 119.5(4)
C53 C54 H54 120.3
C55 C54 H54 120.3
C54 C55 C56 120.2(5)
C54 C55 H55 119.9
C56 C55 H55 119.9
C51 C56 C55 120.7(4)
C51 C56 H56 119.6
C55 C56 H56 119.6
Cl1 C61 Cl2 109.2(8)
Cl1 C61 H61A 109.8
Cl2 C61 H61A 109.8
Cl1 C61 H61B 109.8
Cl2 C61 H61B 109.8
H61A C61 H61B 108.3
Cl2A C61A Cl1A 110.3(12)
Cl2A C61A H61C 109.6
Cl1A C61A H61C 109.6
Cl2A C61A H61D 109.6
Cl1A C61A H61D 109.6
H61C C61A H61D 108.1
Cl3 C62 Cl4 106.6(6)
Cl3 C62 H62A 110.4
Cl4 C62 H62A 110.4
Cl3 C62 H62B 110.4
Cl4 C62 H62B 110.4
H62A C62 H62B 108.6
Cl3A C62A Cl4A 82.3(8)
Cl3A C62A H62C 114.9
Cl4A C62A H62C 114.9
Cl3A C62A H62D 114.9
Cl4A C62A H62D 114.9
H62C C62A H62D 112.0

loop_
_geom_bond_atom_site_label_1
_geom_bond_atom_site_label_2
_geom_bond_distance
P1 N1 1.690(3)
P1 C1 1.804(3)
P1 C21 1.813(4)
P1 C11 1.826(4)
O1 N1 1.340(4)
N1 B1 1.578(5)
B1 C2 1.624(5)
B1 C31 1.648(5)
B1 C41 1.656(5)
C1 C10 1.345(5)
C1 C2 1.491(5)
C2 C3 1.337(5)
C3 C4 1.506(5)
C3 H3 0.9400
C4 C51 1.517(5)
C4 C5 1.538(5)
C4 H4 0.9900
C5 C10 1.519(5)
C5 C6 1.543(5)
C5 H5 0.9900
C6 C7 1.520(6)
C6 H6A 0.9800
C6 H6B 0.9800
C7 C8 1.527(6)
C7 H7A 0.9800
C7 H7B 0.9800
C8 C9 1.529(6)
C8 H8A 0.9800
C8 H8B 0.9800
C9 C10 1.497(5)
C9 H9A 0.9800
C9 H9B 0.9800
C11 C16 1.414(5)
C11 C12 1.420(5)
C12 C13 1.382(5)
C12 C17 1.503(5)
C13 C14 1.384(5)
C13 H13 0.9400
C14 C15 1.376(6)
C14 C18 1.504(6)
C15 C16 1.393(5)
C15 H15 0.9400
C16 C19 1.511(5)
C17 H17A 0.9700
C17 H17B 0.9700
C17 H17C 0.9700
C18 H18A 0.9700
C18 H18B 0.9700
C18 H18C 0.9700
C19 H19A 0.9700
C19 H19B 0.9700
C19 H19C 0.9700
C21 C26 1.412(5)
C21 C22 1.421(5)
C22 C23 1.389(5)
C22 C27 1.507(5)
C23 C24 1.383(6)
C23 H23 0.9400
C24 C25 1.379(6)
C24 C28 1.514(5)
C25 C26 1.397(5)
C25 H25 0.9400
C26 C29 1.517(5)
C27 H27A 0.9700
C27 H27B 0.9700
C27 H27C 0.9700
C28 H28A 0.9700
C28 H28B 0.9700
C28 H28C 0.9700
C29 H29A 0.9700
C29 H29B 0.9700
C29 H29C 0.9700
C31 C32 1.391(5)
C31 C36 1.394(5)
F32 C32 1.348(4)
C32 C33 1.381(5)
F33 C33 1.346(4)
C33 C34 1.369(6)
F34 C34 1.345(4)
C34 C35 1.371(6)
F35 C35 1.344(4)
C35 C36 1.376(5)
F36 C36 1.357(4)
C41 C46 1.382(5)
C41 C42 1.385(5)
F42 C42 1.360(4)
C42 C43 1.378(6)
F43 C43 1.352(5)
C43 C44 1.368(6)
F44 C44 1.346(5)
C44 C45 1.376(6)
F45 C45 1.344(5)
C45 C46 1.383(5)
F46 C46 1.354(4)
C51 C52 1.382(6)
C51 C56 1.386(6)
C52 C53 1.389(6)
C52 H52 0.9400
C53 C54 1.366(7)
C53 H53 0.9400
C54 C55 1.373(7)
C54 H54 0.9400
C55 C56 1.393(6)
C55 H55 0.9400
C56 H56 0.9400
C61 Cl1 1.740(9)
C61 Cl2 1.755(11)
C61 H61A 0.9800
C61 H61B 0.9800
C61A Cl2A 1.744(15)
C61A Cl1A 1.781(14)
C61A H61C 0.9800
C61A H61D 0.9800
C62 Cl3 1.833(11)
C62 Cl4 1.891(10)
C62 H62A 0.9800
C62 H62B 0.9800
C62A Cl3A 1.865(14)
C62A Cl4A 2.013(15)
C62A H62C 0.9800
C62A H62D 0.9800

loop_
_geom_torsion_atom_site_label_1
_geom_torsion_atom_site_label_2
_geom_torsion_atom_site_label_3
_geom_torsion_atom_site_label_4
_geom_torsion
C1 P1 N1 O1 172.2(3)
C21 P1 N1 O1 -64.6(3)
C11 P1 N1 O1 57.3(3)
C1 P1 N1 B1 -9.2(3)
C21 P1 N1 B1 114.0(3)
C11 P1 N1 B1 -124.1(3)
O1 N1 B1 C2 -174.0(3)
P1 N1 B1 C2 7.6(3)
O1 N1 B1 C31 -49.2(4)
P1 N1 B1 C31 132.3(2)
O1 N1 B1 C41 69.4(4)
P1 N1 B1 C41 -109.0(3)
N1 P1 C1 C10 -162.9(3)
C21 P1 C1 C10 84.5(4)
C11 P1 C1 C10 -44.6(4)
N1 P1 C1 C2 7.3(3)
C21 P1 C1 C2 -105.3(3)
C11 P1 C1 C2 125.6(2)
C10 C1 C2 C3 -13.7(5)
P1 C1 C2 C3 175.7(3)
C10 C1 C2 B1 166.4(3)
P1 C1 C2 B1 -4.1(4)
N1 B1 C2 C3 178.6(3)
C31 B1 C2 C3 63.1(5)
C41 B1 C2 C3 -61.6(5)
N1 B1 C2 C1 -1.6(4)
C31 B1 C2 C1 -117.0(3)
C41 B1 C2 C1 118.2(3)
C1 C2 C3 C4 -4.1(5)
B1 C2 C3 C4 175.7(3)
C2 C3 C4 C51 159.5(3)
C2 C3 C4 C5 32.4(5)
C3 C4 C5 C10 -43.1(4)
C51 C4 C5 C10 -173.1(3)
C3 C4 C5 C6 79.3(4)
C51 C4 C5 C6 -50.7(4)
C10 C5 C6 C7 -60.2(4)
C4 C5 C6 C7 173.5(3)
C5 C6 C7 C8 53.9(5)
C6 C7 C8 C9 -49.7(5)
C7 C8 C9 C10 52.4(4)
C2 C1 C10 C9 -166.5(3)
P1 C1 C10 C9 2.5(6)
C2 C1 C10 C5 -0.4(5)
P1 C1 C10 C5 168.6(3)
C8 C9 C10 C1 102.9(4)
C8 C9 C10 C5 -64.0(4)
C4 C5 C10 C1 29.4(5)
C6 C5 C10 C1 -100.4(4)
C4 C5 C10 C9 -162.4(3)
C6 C5 C10 C9 67.8(4)
N1 P1 C11 C16 -149.1(3)
C1 P1 C11 C16 106.3(3)
C21 P1 C11 C16 -28.3(3)
N1 P1 C11 C12 33.6(3)
C1 P1 C11 C12 -71.1(3)
C21 P1 C11 C12 154.3(3)
C16 C11 C12 C13 5.0(5)
P1 C11 C12 C13 -177.6(3)
C16 C11 C12 C17 -172.3(4)
P1 C11 C12 C17 5.1(5)
C11 C12 C13 C14 -1.7(6)
C17 C12 C13 C14 175.7(4)
C12 C13 C14 C15 -1.8(6)
C12 C13 C14 C18 179.3(4)
C13 C14 C15 C16 2.1(6)
C18 C14 C15 C16 -179.0(4)
C14 C15 C16 C11 1.1(6)
C14 C15 C16 C19 -176.7(4)
C12 C11 C16 C15 -4.7(5)
P1 C11 C16 C15 178.0(3)
C12 C11 C16 C19 172.8(4)
P1 C11 C16 C19 -4.5(5)
N1 P1 C21 C26 77.9(3)
C1 P1 C21 C26 -176.9(3)
C11 P1 C21 C26 -47.3(3)
N1 P1 C21 C22 -100.7(3)
C1 P1 C21 C22 4.4(4)
C11 P1 C21 C22 134.1(3)
C26 C21 C22 C23 5.8(5)
P1 C21 C22 C23 -175.6(3)
C26 C21 C22 C27 -172.8(4)
P1 C21 C22 C27 5.8(5)
C21 C22 C23 C24 -1.7(6)
C27 C22 C23 C24 177.0(4)
C22 C23 C24 C25 -3.1(7)
C22 C23 C24 C28 178.1(4)
C23 C24 C25 C26 4.1(6)
C28 C24 C25 C26 -177.1(4)
C24 C25 C26 C21 -0.2(6)
C24 C25 C26 C29 178.6(4)
C22 C21 C26 C25 -4.9(5)
P1 C21 C26 C25 176.5(3)
C22 C21 C26 C29 176.5(4)
P1 C21 C26 C29 -2.1(5)
N1 B1 C31 C32 -106.5(4)
C2 B1 C31 C32 5.7(5)
C41 B1 C31 C32 131.2(4)
N1 B1 C31 C36 70.8(4)
C2 B1 C31 C36 -177.0(3)
C41 B1 C31 C36 -51.5(4)
C36 C31 C32 F32 179.2(3)
B1 C31 C32 F32 -3.3(6)
C36 C31 C32 C33 -1.9(5)
B1 C31 C32 C33 175.6(3)
F32 C32 C33 F33 0.2(5)
C31 C32 C33 F33 -178.8(3)
F32 C32 C33 C34 178.9(3)
C31 C32 C33 C34 -0.1(6)
F33 C33 C34 F34 0.2(6)
C32 C33 C34 F34 -178.5(3)
F33 C33 C34 C35 -179.4(3)
C32 C33 C34 C35 1.9(6)
F34 C34 C35 F35 -1.4(6)
C33 C34 C35 F35 178.3(4)
F34 C34 C35 C36 178.8(4)
C33 C34 C35 C36 -1.6(6)
F35 C35 C36 F36 -0.8(5)
C34 C35 C36 F36 179.0(3)
F35 C35 C36 C31 179.6(3)
C34 C35 C36 C31 -0.6(6)
C32 C31 C36 F36 -177.4(3)
B1 C31 C36 F36 5.0(5)
C32 C31 C36 C35 2.2(5)
B1 C31 C36 C35 -175.4(3)
N1 B1 C41 C46 12.9(5)
C2 B1 C41 C46 -98.3(4)
C31 B1 C41 C46 130.7(4)
N1 B1 C41 C42 -168.4(3)
C2 B1 C41 C42 80.4(4)
C31 B1 C41 C42 -50.7(4)
C46 C41 C42 F42 179.1(3)
B1 C41 C42 F42 0.2(5)
C46 C41 C42 C43 -0.8(6)
B1 C41 C42 C43 -179.7(4)
F42 C42 C43 F43 -0.5(6)
C41 C42 C43 F43 179.4(4)
F42 C42 C43 C44 -179.2(4)
C41 C42 C43 C44 0.6(7)
F43 C43 C44 F44 0.3(6)
C42 C43 C44 F44 179.1(4)
F43 C43 C44 C45 -178.8(4)
C42 C43 C44 C45 0.0(6)
F44 C44 C45 F45 0.8(6)
C43 C44 C45 F45 179.9(4)
F44 C44 C45 C46 -179.6(4)
C43 C44 C45 C46 -0.5(6)
C42 C41 C46 F46 -179.1(3)
B1 C41 C46 F46 -0.4(5)
C42 C41 C46 C45 0.3(5)
B1 C41 C46 C45 179.1(3)
F45 C45 C46 F46 -0.6(5)
C44 C45 C46 F46 179.8(3)
F45 C45 C46 C41 179.9(3)
C44 C45 C46 C41 0.3(6)
C3 C4 C51 C52 152.0(4)
C5 C4 C51 C52 -80.6(5)
C3 C4 C51 C56 -31.6(5)
C5 C4 C51 C56 95.8(4)
C56 C51 C52 C53 -2.4(7)
C4 C51 C52 C53 174.2(5)
C51 C52 C53 C54 1.4(9)
C52 C53 C54 C55 0.6(9)
C53 C54 C55 C56 -1.5(8)
C52 C51 C56 C55 1.4(7)
C4 C51 C56 C55 -175.0(4)
C54 C55 C56 C51 0.5(8)
